data_1528561
loop_
_publ_author_name
'Harada, J.'
'Kitamura, N.'

_publ_section_title
;
 Structure and phase transition of solid hydrogen sulfide
;
_journal_name_full 'Journal of the Physical Society of Japan'
_journal_page_first 328
_journal_page_last 343
_journal_volume 19
_journal_year 1964
_chemical_formula_sum 'H2 S'
_space_group_IT_number 77
_symmetry_space_group_name_Hall 'P 4c'
_symmetry_space_group_name_H-M 'P 42'
_cell_angle_alpha 90
_cell_angle_beta 90
_cell_angle_gamma 90
_cell_formula_units_Z 4
_cell_length_a 6.75
_cell_length_b 6.75
_cell_length_c 4.14
_cell_volume 188.629
_citation_journal_id_ASTM JUPSAU
_cod_data_source_file Harada_JUPSAU_1964_434.cif
_cod_data_source_block H2S1
_cod_original_cell_volume 188.6287
_cod_original_formula_sum 'H2 S1'
_cod_database_code 1528561

loop_
_symmetry_equiv_pos_as_xyz
x,y,z
-y,x,z+1/2
-x,-y,z
y,-x,z+1/2

loop_
_atom_site_label
_atom_site_type_symbol
_atom_site_fract_x
_atom_site_fract_y
_atom_site_fract_z
_atom_site_occupancy
_atom_site_U_iso_or_equiv
_atom_site_attached_hydrogens
S1 S-2 0.19 0.28 0.25 1 0.0 2
